data_1526108
loop_
_publ_author_name
'Goh, E.-Y.'
'Kim, E.-J.'
'Kim, S.-J.'

_publ_section_title
;
 Structure modification on quaternary rare earth thiophosphates: Na Yb P2
 S6, Na Sm P2 S6 and K Sm P2 S7
;
_journal_name_full 'Journal of Solid State Chemistry'
_journal_page_first 195
_journal_page_last 204
_journal_volume 160
_journal_year 2001
_chemical_formula_sum 'Na P2 S6 Yb'
_chemical_name_systematic 'Na Yb (P2 S6)'
_space_group_IT_number 2
_symmetry_space_group_name_Hall '-P 1'
_symmetry_space_group_name_H-M 'P -1'
_cell_angle_alpha 87.17
_cell_angle_beta 87.62
_cell_angle_gamma 88.3
_cell_formula_units_Z 2
_cell_length_a 6.8241
_cell_length_b 7.0371
_cell_length_c 9.107
_cell_volume 436.258
_citation_journal_id_ASTM JSSCBI
_cod_data_source_file Goh_JSSCBI_2001_1613.cif
_cod_data_source_block Na1P2S6Yb1
_cod_original_cell_volume 436.2579
_cod_original_formula_sum 'Na1 P2 S6 Yb1'
_cod_database_code 1526108

loop_
_symmetry_equiv_pos_as_xyz
x,y,z
-x,-y,-z

loop_
_atom_site_label
_atom_site_type_symbol
_atom_site_fract_x
_atom_site_fract_y
_atom_site_fract_z
_atom_site_occupancy
_atom_site_U_iso_or_equiv
S6 S-2 0.2971 0.7084 0.0707 1 0.0
P2 P+4 0.35 0.964 0.9731 1 0.0
S4 S-2 0.2977 0.7041 0.441 1 0.0
S2 S-2 0.8762 0.5191 0.2402 1 0.0
S1 S-2 0.653 0.0268 0.2489 1 0.0
P1 P+4 0.0659 0.6087 0.5645 1 0.0
S5 S-2 0.1671 0.1665 0.0575 1 0.0
Yb1 Yb+3 0.0273 0.8814 0.2559 1 0.0
Na1 Na+1 0.4683 0.3977 0.2677 1 0.0
S3 S-2 0.1464 0.1807 0.4405 1 0.0
